data_7119803
loop_
_publ_author_name
'Ren, Anni'
'Lu, Ping'
'Wang, Yanguang'

_publ_section_title
;
 Convenient preparation of 4-diazoisochroman-3-imines and 3-subsituted
 3,5-dihydroisochromeno[3,4-d][1,2,3]triazoles.
;
_journal_issue 26
_journal_name_full 'Chemical communications (Cambridge, England)'
_journal_page_first 3769
_journal_page_last 3772
_journal_paper_doi 10.1039/c7cc00603a
_journal_volume 53
_journal_year 2017
_chemical_formula_moiety 'C16 H13 N3 O3 S, 0.5(C H2 Cl2)'
_chemical_formula_sum 'C16.5 H14 Cl N3 O3 S'
_chemical_formula_weight 369.81
_chemical_name_systematic
;
 ? 
;
_space_group_crystal_system triclinic
_space_group_IT_number 2
_space_group_name_Hall '-P 1'
_space_group_name_H-M_alt 'P -1'
_symmetry_space_group_name_Hall '-P 1'
_symmetry_space_group_name_H-M 'P -1'
_atom_sites_solution_hydrogens geom
_atom_sites_solution_primary direct
_atom_sites_solution_secondary difmap
_audit_creation_date 2015-03-13
_audit_creation_method
;
Olex2 1.2
(compiled 2014.03.20 svn.r2914 for OlexSys, GUI svn.r4816)
;
_audit_update_record
;
2017-01-19 deposited with the CCDC.
2017-03-13 downloaded from the CCDC.
;
_cell_angle_alpha 83.367(5)
_cell_angle_beta 81.578(6)
_cell_angle_gamma 67.510(6)
_cell_formula_units_Z 4
_cell_length_a 8.3200(6)
_cell_length_b 8.9410(5)
_cell_length_c 24.9526(17)
_cell_measurement_reflns_used 2598
_cell_measurement_temperature 293(2)
_cell_measurement_theta_max 29.5279
_cell_measurement_theta_min 2.8768
_cell_volume 1692.9(2)
_computing_cell_refinement
;
CrysAlisPro, Agilent Technologies,
Version 1.171.35.11 (release 16-05-2011 CrysAlis171 .NET)
(compiled May 16 2011,17:55:39)
;
_computing_data_collection
;
CrysAlisPro, Agilent Technologies,
Version 1.171.35.11 (release 16-05-2011 CrysAlis171 .NET)
(compiled May 16 2011,17:55:39)
;
_computing_data_reduction
;
CrysAlisPro, Agilent Technologies,
Version 1.171.35.11 (release 16-05-2011 CrysAlis171 .NET)
(compiled May 16 2011,17:55:39)
;
_computing_molecular_graphics 'Olex2 (Dolomanov et al., 2009)'
_computing_publication_material 'Olex2 (Dolomanov et al., 2009)'
_computing_structure_refinement 'ShelXL (Sheldrick, 2008)'
_computing_structure_solution 'ShelXS (Sheldrick, 2008)'
_diffrn_ambient_temperature 293.15
_diffrn_detector_area_resol_mean 10.3592
_diffrn_measured_fraction_theta_full 0.996
_diffrn_measured_fraction_theta_max 0.996
_diffrn_measurement_device_type 'Xcalibur, Atlas, Gemini ultra'
_diffrn_measurement_method '\w scans'
_diffrn_orient_matrix_UB_11 -0.0780448000
_diffrn_orient_matrix_UB_12 -0.0152468000
_diffrn_orient_matrix_UB_13 0.0009830000
_diffrn_orient_matrix_UB_21 0.0166744000
_diffrn_orient_matrix_UB_22 -0.0443639000
_diffrn_orient_matrix_UB_23 0.0253754000
_diffrn_orient_matrix_UB_31 -0.0474523000
_diffrn_orient_matrix_UB_32 0.0721315000
_diffrn_orient_matrix_UB_33 0.0135787000
_diffrn_radiation_monochromator graphite
_diffrn_radiation_type MoK\a
_diffrn_radiation_wavelength 0.71073
_diffrn_reflns_av_R_equivalents 0.0275
_diffrn_reflns_av_unetI/netI 0.0467
_diffrn_reflns_limit_h_max 10
_diffrn_reflns_limit_h_min -10
_diffrn_reflns_limit_k_max 8
_diffrn_reflns_limit_k_min -10
_diffrn_reflns_limit_l_max 30
_diffrn_reflns_limit_l_min -24
_diffrn_reflns_number 10829
_diffrn_reflns_theta_full 25.35
_diffrn_reflns_theta_max 25.35
_diffrn_reflns_theta_min 2.88
_diffrn_source 'Enhance (Mo) X-ray Source'
_exptl_absorpt_coefficient_mu 0.370
_exptl_absorpt_correction_T_max 1.00000
_exptl_absorpt_correction_T_min 0.85788
_exptl_absorpt_correction_type multi-scan
_exptl_absorpt_process_details
;
CrysAlisPro, Agilent Technologies,
Version 1.171.35.11 (release 16-05-2011 CrysAlis171 .NET)
(compiled May 16 2011,17:55:39)
Empirical absorption correction using spherical harmonics,
 implemented in SCALE3 ABSPACK scaling algorithm.
;
_exptl_crystal_colour yellow
_exptl_crystal_colour_primary yellow
_exptl_crystal_density_diffrn 1.451
_exptl_crystal_density_method 'not measured'
_exptl_crystal_description plate
_exptl_crystal_F_000 764
_exptl_crystal_size_max 0.48
_exptl_crystal_size_mid 0.4
_exptl_crystal_size_min 0.23
_refine_diff_density_max 0.673
_refine_diff_density_min -0.485
_refine_diff_density_rms 0.059
_refine_ls_extinction_method none
_refine_ls_goodness_of_fit_ref 1.027
_refine_ls_hydrogen_treatment constr
_refine_ls_matrix_type full
_refine_ls_number_parameters 444
_refine_ls_number_reflns 6156
_refine_ls_number_restraints 0
_refine_ls_restrained_S_all 1.027
_refine_ls_R_factor_all 0.0912
_refine_ls_R_factor_gt 0.0580
_refine_ls_shift/su_max 0.000
_refine_ls_shift/su_mean 0.000
_refine_ls_structure_factor_coef Fsqd
_refine_ls_weighting_details 'calc w=1/[\s^2^(Fo^2^)+(0.0793P)^2^+0.6273P] where P=(Fo^2^+2Fc^2^)/3'
_refine_ls_weighting_scheme calc
_refine_ls_wR_factor_gt 0.1514
_refine_ls_wR_factor_ref 0.1815
_reflns_number_gt 3927
_reflns_number_total 6156
_reflns_threshold_expression >2sigma(I)
_cod_data_source_file c7cc00603a2.cif
_cod_data_source_block 150312_ran6_71
_cod_depositor_comments
;
Adding full bibliography for 7119803--7119804.cif.

2017-11-07
Z value and formula fixed to values more according to usual
chemical conventions.                 miguel
;
_cod_original_formula_sum 'C33 H28 Cl2 N6 O6 S2'
_cod_original_formula_weight 739.63
_cod_original_formula_moiety '2(C16 H13 N3 O3 S), C H2 Cl2'
_cod_original_formula_units_Z 2
_cod_original_cell_volume 1692.94(19)
_cod_database_code 7119803
_chemical_oxdiff_formula 'c10 h10 n2 o8 S1'
_reflns_odcompleteness_completeness 99.55
_reflns_odcompleteness_iscentric 1
_reflns_odcompleteness_theta 26.32
_olex2_refinement_description
;
1. Fixed Uiso
 At 1.2 times of:
  All C(H) groups, All C(H,H) groups
 At 1.5 times of:
  All C(H,H,H) groups
2.a Secondary CH2 refined with riding coordinates:
 C7(H7A,H7B), C23(H23A,H23B), C33(H33A,H33B)
2.b Aromatic/amide H refined with riding coordinates:
 C1(H1), C2(H2), C3(H3), C4(H4), C11(H11), C12(H12), C14(H14), C15(H15),
 C17(H17), C18(H18), C19(H19), C20(H20), C27(H27), C28(H28), C30(H30), C31(H31)
2.c Idealised Me refined as rotating group:
 C16(H16A,H16B,H16C), C32(H32A,H32B,H32C)
;

loop_
_space_group_symop_id
_space_group_symop_operation_xyz
1 'x, y, z'
2 '-x, -y, -z'

loop_
_atom_site_label
_atom_site_type_symbol
_atom_site_fract_x
_atom_site_fract_y
_atom_site_fract_z
_atom_site_U_iso_or_equiv
_atom_site_adp_type
_atom_site_occupancy
_atom_site_calc_flag
_atom_site_refinement_flags_posn
S1 S 0.60321(9) 0.65762(8) 0.09785(3) 0.0358(2) Uani 1 d .
O1 O 0.7608(2) 0.5944(3) 0.06162(9) 0.0497(6) Uani 1 d .
O2 O 0.5488(3) 0.8221(2) 0.11201(9) 0.0531(6) Uani 1 d .
O3 O 0.4460(2) 0.8003(2) 0.00138(8) 0.0430(5) Uani 1 d .
N1 N 0.4406(3) 0.6296(3) 0.07739(10) 0.0375(6) Uani 1 d .
N2 N 0.1756(3) 0.5796(3) 0.04683(11) 0.0456(6) Uani 1 d .
N3 N 0.1332(4) 0.4908(4) 0.07419(14) 0.0732(10) Uani 1 d .
C1 C 0.1293(4) 0.9908(4) -0.09934(13) 0.0509(8) Uani 1 d .
H1 H 0.1843 1.0525 -0.1213 0.061 Uiso 1 calc R
C2 C -0.0393(4) 1.0118(4) -0.10548(14) 0.0549(9) Uani 1 d .
H2 H -0.0977 1.0868 -0.1320 0.066 Uiso 1 calc R
C3 C -0.1220(4) 0.9229(4) -0.07280(14) 0.0506(8) Uani 1 d .
H3 H -0.2360 0.9376 -0.0776 0.061 Uiso 1 calc R
C4 C -0.0391(4) 0.8120(4) -0.03293(13) 0.0428(7) Uani 1 d .
H4 H -0.0971 0.7536 -0.0105 0.051 Uiso 1 calc R
C5 C 0.1324(3) 0.7887(3) -0.02684(11) 0.0354(6) Uani 1 d .
C6 C 0.2180(4) 0.8773(3) -0.06027(12) 0.0388(7) Uani 1 d .
C7 C 0.4054(4) 0.8399(4) -0.05470(13) 0.0502(8) Uani 1 d .
H7A H 0.4776 0.7492 -0.0762 0.060 Uiso 1 calc R
H7B H 0.4350 0.9328 -0.0691 0.060 Uiso 1 calc R
C8 C 0.3805(3) 0.7008(3) 0.03213(11) 0.0340(6) Uani 1 d .
C9 C 0.2337(4) 0.6824(3) 0.01492(11) 0.0351(6) Uani 1 d .
C10 C 0.6257(3) 0.5342(3) 0.15832(11) 0.0336(6) Uani 1 d .
C11 C 0.4970(4) 0.5790(4) 0.20149(14) 0.0576(9) Uani 1 d .
H11 H 0.3954 0.6699 0.1976 0.069 Uiso 1 calc R
C12 C 0.5192(5) 0.4892(4) 0.25011(14) 0.0617(10) Uani 1 d .
H12 H 0.4314 0.5205 0.2789 0.074 Uiso 1 calc R
C13 C 0.6687(5) 0.3531(4) 0.25755(13) 0.0496(8) Uani 1 d .
C14 C 0.7948(4) 0.3095(4) 0.21382(14) 0.0548(9) Uani 1 d .
H14 H 0.8959 0.2180 0.2177 0.066 Uiso 1 calc R
C15 C 0.7758(4) 0.3975(4) 0.16433(13) 0.0457(8) Uani 1 d .
H15 H 0.8628 0.3653 0.1354 0.055 Uiso 1 calc R
C16 C 0.6911(6) 0.2595(5) 0.31174(15) 0.0789(12) Uani 1 d .
H16A H 0.8085 0.1810 0.3114 0.118 Uiso 1 calc GR
H16B H 0.6100 0.2050 0.3188 0.118 Uiso 1 calc GR
H16C H 0.6692 0.3328 0.3396 0.118 Uiso 1 calc GR
S2 S 0.39498(9) 0.83578(9) 0.39791(3) 0.0395(2) Uani 1 d .
O4 O 0.2402(3) 0.8987(3) 0.43540(9) 0.0581(6) Uani 1 d .
O5 O 0.4497(3) 0.6714(3) 0.38378(10) 0.0613(7) Uani 1 d .
O6 O 0.5556(2) 0.6945(2) 0.49300(9) 0.0454(5) Uani 1 d .
N4 N 0.5589(3) 0.8656(3) 0.41698(10) 0.0403(6) Uani 1 d .
N5 N 0.8156(3) 0.9275(3) 0.44979(11) 0.0446(6) Uani 1 d .
N6 N 0.8572(4) 1.0182(4) 0.42386(14) 0.0724(10) Uani 1 d .
C17 C 0.8698(4) 0.5129(4) 0.59519(12) 0.0464(8) Uani 1 d .
H17 H 0.8173 0.4483 0.6167 0.056 Uiso 1 calc R
C18 C 1.0353(4) 0.4987(4) 0.60254(13) 0.0519(9) Uani 1 d .
H18 H 1.0942 0.4254 0.6293 0.062 Uiso 1 calc R
C19 C 1.1147(4) 0.5927(4) 0.57037(13) 0.0491(8) Uani 1 d .
H19 H 1.2261 0.5838 0.5761 0.059 Uiso 1 calc R
C20 C 1.0309(4) 0.6998(4) 0.52979(12) 0.0429(7) Uani 1 d .
H20 H 1.0866 0.7604 0.5075 0.051 Uiso 1 calc R
C21 C 0.8625(4) 0.7164(3) 0.52259(11) 0.0350(6) Uani 1 d .
C22 C 0.7806(4) 0.6233(3) 0.55577(12) 0.0394(7) Uani 1 d .
C23 C 0.5951(4) 0.6539(4) 0.54883(14) 0.0522(8) Uani 1 d .
H23A H 0.5703 0.5579 0.5623 0.063 Uiso 1 calc R
H23B H 0.5184 0.7421 0.5708 0.063 Uiso 1 calc R
C24 C 0.6179(3) 0.7969(3) 0.46255(12) 0.0363(7) Uani 1 d .
C25 C 0.7603(4) 0.8216(3) 0.48068(12) 0.0366(7) Uani 1 d .
C26 C 0.3664(4) 0.9594(3) 0.33718(11) 0.0362(6) Uani 1 d .
C27 C 0.2470(4) 1.1176(4) 0.33719(13) 0.0504(8) Uani 1 d .
H27 H 0.1815 1.1601 0.3692 0.060 Uiso 1 calc R
C28 C 0.2269(5) 1.2113(4) 0.28898(14) 0.0610(10) Uani 1 d .
H28 H 0.1480 1.3182 0.2891 0.073 Uiso 1 calc R
C29 C 0.3193(4) 1.1522(4) 0.24060(13) 0.0494(8) Uani 1 d .
C30 C 0.4347(5) 0.9925(4) 0.24157(14) 0.0599(9) Uani 1 d .
H30 H 0.4978 0.9488 0.2094 0.072 Uiso 1 calc R
C31 C 0.4575(4) 0.8974(4) 0.28914(14) 0.0545(9) Uani 1 d .
H31 H 0.5353 0.7901 0.2889 0.065 Uiso 1 calc R
C32 C 0.2946(6) 1.2565(5) 0.18841(15) 0.0773(12) Uani 1 d .
H32A H 0.3883 1.2960 0.1798 0.116 Uiso 1 calc GR
H32B H 0.1849 1.3467 0.1924 0.116 Uiso 1 calc GR
H32C H 0.2949 1.1936 0.1597 0.116 Uiso 1 calc GR
Cl1 Cl 0.07173(17) 0.83904(19) 0.28169(8) 0.1341(7) Uani 1 d .
Cl2 Cl -0.0870(2) 0.67527(17) 0.22753(8) 0.1319(6) Uani 1 d .
C33 C -0.1127(7) 0.8436(6) 0.2606(3) 0.125(2) Uani 1 d .
H33A H -0.1571 0.9394 0.2363 0.150 Uiso 1 calc R
H33B H -0.1998 0.8535 0.2918 0.150 Uiso 1 calc R

loop_
_atom_site_aniso_label
_atom_site_aniso_U_11
_atom_site_aniso_U_22
_atom_site_aniso_U_33
_atom_site_aniso_U_23
_atom_site_aniso_U_13
_atom_site_aniso_U_12
S1 0.0398(4) 0.0401(4) 0.0326(4) 0.0062(3) -0.0099(3) -0.0208(3)
O1 0.0398(11) 0.0689(14) 0.0407(13) 0.0095(10) -0.0043(9) -0.0242(10)
O2 0.0764(15) 0.0397(11) 0.0515(15) 0.0075(10) -0.0231(12) -0.0280(11)
O3 0.0429(11) 0.0520(12) 0.0409(13) 0.0125(10) -0.0125(9) -0.0268(10)
N1 0.0421(13) 0.0427(13) 0.0332(14) 0.0087(11) -0.0109(11) -0.0225(11)
N2 0.0461(15) 0.0552(16) 0.0444(16) 0.0113(13) -0.0168(12) -0.0285(13)
N3 0.073(2) 0.094(2) 0.073(2) 0.042(2) -0.0335(17) -0.0589(19)
C1 0.061(2) 0.0485(18) 0.0397(19) 0.0082(15) -0.0136(16) -0.0173(16)
C2 0.062(2) 0.0523(19) 0.044(2) 0.0034(16) -0.0249(17) -0.0092(17)
C3 0.0412(17) 0.057(2) 0.052(2) -0.0093(17) -0.0181(15) -0.0104(15)
C4 0.0424(17) 0.0499(17) 0.0397(18) -0.0050(14) -0.0096(14) -0.0190(14)
C5 0.0406(16) 0.0360(14) 0.0297(16) -0.0052(12) -0.0075(12) -0.0122(12)
C6 0.0479(17) 0.0400(15) 0.0294(16) 0.0036(13) -0.0090(13) -0.0171(13)
C7 0.0484(18) 0.065(2) 0.0384(19) 0.0175(15) -0.0091(14) -0.0271(16)
C8 0.0361(15) 0.0371(15) 0.0308(16) 0.0025(12) -0.0034(12) -0.0173(12)
C9 0.0409(15) 0.0377(15) 0.0313(16) 0.0064(12) -0.0070(12) -0.0212(12)
C10 0.0390(15) 0.0354(14) 0.0303(16) 0.0004(12) -0.0100(12) -0.0167(12)
C11 0.0496(19) 0.055(2) 0.047(2) 0.0042(16) 0.0043(16) -0.0022(16)
C12 0.069(2) 0.062(2) 0.037(2) 0.0012(16) 0.0107(17) -0.0135(18)
C13 0.074(2) 0.0455(17) 0.0314(18) 0.0037(14) -0.0102(16) -0.0245(17)
C14 0.059(2) 0.0462(18) 0.046(2) 0.0078(15) -0.0119(16) -0.0050(16)
C15 0.0464(18) 0.0448(17) 0.0380(18) -0.0017(14) -0.0029(14) -0.0093(14)
C16 0.106(3) 0.080(3) 0.038(2) 0.0150(19) -0.010(2) -0.024(2)
S2 0.0421(4) 0.0441(4) 0.0398(5) 0.0110(3) -0.0134(3) -0.0249(3)
O4 0.0445(12) 0.0834(16) 0.0459(14) 0.0193(12) -0.0054(10) -0.0298(12)
O5 0.0877(17) 0.0470(13) 0.0635(17) 0.0133(11) -0.0305(13) -0.0377(12)
O6 0.0466(12) 0.0543(12) 0.0429(13) 0.0151(10) -0.0131(10) -0.0294(10)
N4 0.0423(14) 0.0441(13) 0.0394(15) 0.0112(11) -0.0145(11) -0.0220(11)
N5 0.0465(15) 0.0502(15) 0.0455(16) 0.0099(13) -0.0183(12) -0.0262(13)
N6 0.078(2) 0.086(2) 0.077(2) 0.0392(19) -0.0360(18) -0.0596(19)
C17 0.058(2) 0.0433(17) 0.0333(18) 0.0058(14) -0.0095(15) -0.0150(15)
C18 0.059(2) 0.0488(18) 0.0392(19) -0.0005(15) -0.0195(16) -0.0066(16)
C19 0.0425(17) 0.060(2) 0.044(2) -0.0096(16) -0.0136(15) -0.0137(15)
C20 0.0453(17) 0.0542(18) 0.0351(18) -0.0053(14) -0.0059(14) -0.0239(14)
C21 0.0427(16) 0.0383(15) 0.0251(15) -0.0017(12) -0.0054(12) -0.0160(13)
C22 0.0462(17) 0.0422(16) 0.0294(16) -0.0010(13) -0.0061(13) -0.0157(13)
C23 0.0488(18) 0.063(2) 0.044(2) 0.0187(16) -0.0081(15) -0.0258(16)
C24 0.0381(15) 0.0344(14) 0.0368(17) 0.0038(13) -0.0048(13) -0.0154(12)
C25 0.0425(16) 0.0385(15) 0.0332(16) 0.0044(12) -0.0098(13) -0.0199(13)
C26 0.0413(16) 0.0444(16) 0.0281(16) 0.0004(13) -0.0082(12) -0.0208(13)
C27 0.066(2) 0.0461(18) 0.0293(17) -0.0026(14) -0.0030(15) -0.0111(16)
C28 0.080(2) 0.0460(18) 0.039(2) -0.0005(15) -0.0110(18) -0.0026(17)
C29 0.064(2) 0.059(2) 0.0284(17) 0.0032(15) -0.0099(15) -0.0262(17)
C30 0.065(2) 0.069(2) 0.039(2) -0.0110(17) 0.0090(17) -0.0207(19)
C31 0.057(2) 0.0499(18) 0.045(2) -0.0036(16) 0.0002(16) -0.0096(16)
C32 0.104(3) 0.087(3) 0.037(2) 0.0110(19) -0.012(2) -0.033(2)
Cl1 0.0825(9) 0.1281(11) 0.2008(19) -0.0458(12) -0.0465(10) -0.0284(8)
Cl2 0.1258(11) 0.0948(9) 0.1817(18) -0.0457(10) -0.0453(11) -0.0280(8)
C33 0.110(4) 0.104(4) 0.172(6) -0.016(4) -0.050(4) -0.038(3)

loop_
_atom_type_symbol
_atom_type_description
_atom_type_scat_dispersion_real
_atom_type_scat_dispersion_imag
_atom_type_scat_source
C C 0.0033 0.0016 'International Tables Vol C Tables 4.2.6.8 and 6.1.1.4'
H H 0.0000 0.0000 'International Tables Vol C Tables 4.2.6.8 and 6.1.1.4'
Cl Cl 0.1484 0.1585 'International Tables Vol C Tables 4.2.6.8 and 6.1.1.4'
N N 0.0061 0.0033 'International Tables Vol C Tables 4.2.6.8 and 6.1.1.4'
O O 0.0106 0.0060 'International Tables Vol C Tables 4.2.6.8 and 6.1.1.4'
S S 0.1246 0.1234 'International Tables Vol C Tables 4.2.6.8 and 6.1.1.4'

loop_
_geom_angle_atom_site_label_1
_geom_angle_atom_site_label_2
_geom_angle_atom_site_label_3
_geom_angle
O1 S1 N1 111.69(13)
O1 S1 C10 108.71(12)
O2 S1 O1 117.74(13)
O2 S1 N1 109.74(13)
O2 S1 C10 107.53(13)
N1 S1 C10 99.83(12)
C8 O3 C7 118.1(2)
C8 N1 S1 120.4(2)
N3 N2 C9 177.3(3)
C2 C1 H1 120.0
C2 C1 C6 120.1(3)
C6 C1 H1 120.0
C1 C2 H2 119.8
C3 C2 C1 120.3(3)
C3 C2 H2 119.8
C2 C3 H3 119.5
C2 C3 C4 121.1(3)
C4 C3 H3 119.5
C3 C4 H4 120.5
C3 C4 C5 118.9(3)
C5 C4 H4 120.5
C4 C5 C6 120.3(3)
C4 C5 C9 125.3(3)
C6 C5 C9 114.3(2)
C1 C6 C5 119.3(3)
C1 C6 C7 122.4(3)
C5 C6 C7 118.2(3)
O3 C7 C6 113.1(2)
O3 C7 H7A 109.0
O3 C7 H7B 109.0
C6 C7 H7A 109.0
C6 C7 H7B 109.0
H7A C7 H7B 107.8
O3 C8 C9 117.0(2)
N1 C8 O3 122.1(2)
N1 C8 C9 120.9(2)
N2 C9 C5 121.2(2)
N2 C9 C8 114.3(2)
C8 C9 C5 123.5(2)
C11 C10 S1 119.5(2)
C11 C10 C15 119.6(3)
C15 C10 S1 120.8(2)
C10 C11 H11 120.1
C12 C11 C10 119.9(3)
C12 C11 H11 120.1
C11 C12 H12 119.1
C11 C12 C13 121.8(3)
C13 C12 H12 119.1
C12 C13 C16 120.6(3)
C14 C13 C12 117.4(3)
C14 C13 C16 122.0(3)
C13 C14 H14 119.0
C13 C14 C15 122.0(3)
C15 C14 H14 119.0
C10 C15 H15 120.4
C14 C15 C10 119.3(3)
C14 C15 H15 120.4
C13 C16 H16A 109.5
C13 C16 H16B 109.5
C13 C16 H16C 109.5
H16A C16 H16B 109.5
H16A C16 H16C 109.5
H16B C16 H16C 109.5
O4 S2 N4 111.09(14)
O4 S2 C26 108.72(13)
O5 S2 O4 118.22(14)
O5 S2 N4 109.78(13)
O5 S2 C26 107.28(14)
N4 S2 C26 100.13(13)
C24 O6 C23 118.7(2)
C24 N4 S2 119.5(2)
N6 N5 C25 178.1(3)
C18 C17 H17 119.9
C18 C17 C22 120.1(3)
C22 C17 H17 119.9
C17 C18 H18 119.9
C17 C18 C19 120.2(3)
C19 C18 H18 119.9
C18 C19 H19 119.6
C18 C19 C20 120.7(3)
C20 C19 H19 119.6
C19 C20 H20 120.3
C19 C20 C21 119.3(3)
C21 C20 H20 120.3
C20 C21 C22 120.0(3)
C20 C21 C25 125.2(3)
C22 C21 C25 114.7(3)
C17 C22 C21 119.5(3)
C17 C22 C23 122.6(3)
C21 C22 C23 117.8(3)
O6 C23 C22 113.7(2)
O6 C23 H23A 108.8
O6 C23 H23B 108.8
C22 C23 H23A 108.8
C22 C23 H23B 108.8
H23A C23 H23B 107.7
O6 C24 C25 117.0(3)
N4 C24 O6 122.0(3)
N4 C24 C25 120.9(3)
N5 C25 C21 120.8(2)
N5 C25 C24 115.0(3)
C24 C25 C21 123.1(2)
C27 C26 S2 120.2(2)
C31 C26 S2 120.2(2)
C31 C26 C27 119.6(3)
C26 C27 H27 120.5
C28 C27 C26 118.9(3)
C28 C27 H27 120.5
C27 C28 H28 118.8
C29 C28 C27 122.3(3)
C29 C28 H28 118.8
C28 C29 C30 117.6(3)
C28 C29 C32 121.4(3)
C30 C29 C32 121.1(3)
C29 C30 H30 119.5
C31 C30 C29 121.1(3)
C31 C30 H30 119.5
C26 C31 H31 119.7
C30 C31 C26 120.5(3)
C30 C31 H31 119.7
C29 C32 H32A 109.5
C29 C32 H32B 109.5
C29 C32 H32C 109.5
H32A C32 H32B 109.5
H32A C32 H32C 109.5
H32B C32 H32C 109.5
Cl1 C33 Cl2 114.2(3)
Cl1 C33 H33A 108.7
Cl1 C33 H33B 108.7
Cl2 C33 H33A 108.7
Cl2 C33 H33B 108.7
H33A C33 H33B 107.6

loop_
_geom_bond_atom_site_label_1
_geom_bond_atom_site_label_2
_geom_bond_distance
S1 O1 1.435(2)
S1 O2 1.434(2)
S1 N1 1.626(2)
S1 C10 1.752(3)
O3 C7 1.460(4)
O3 C8 1.330(3)
N1 C8 1.299(3)
N2 N3 1.113(3)
N2 C9 1.331(4)
C1 H1 0.9300
C1 C2 1.371(5)
C1 C6 1.391(4)
C2 H2 0.9300
C2 C3 1.369(5)
C3 H3 0.9300
C3 C4 1.378(4)
C4 H4 0.9300
C4 C5 1.390(4)
C5 C6 1.391(4)
C5 C9 1.454(4)
C6 C7 1.489(4)
C7 H7A 0.9700
C7 H7B 0.9700
C8 C9 1.424(4)
C10 C11 1.379(4)
C10 C15 1.386(4)
C11 H11 0.9300
C11 C12 1.370(5)
C12 H12 0.9300
C12 C13 1.386(5)
C13 C14 1.376(4)
C13 C16 1.502(5)
C14 H14 0.9300
C14 C15 1.381(4)
C15 H15 0.9300
C16 H16A 0.9600
C16 H16B 0.9600
C16 H16C 0.9600
S2 O4 1.437(2)
S2 O5 1.433(2)
S2 N4 1.629(2)
S2 C26 1.758(3)
O6 C23 1.451(4)
O6 C24 1.331(3)
N4 C24 1.297(4)
N5 N6 1.107(4)
N5 C25 1.328(4)
C17 H17 0.9300
C17 C18 1.372(4)
C17 C22 1.386(4)
C18 H18 0.9300
C18 C19 1.379(5)
C19 H19 0.9300
C19 C20 1.379(4)
C20 H20 0.9300
C20 C21 1.387(4)
C21 C22 1.398(4)
C21 C25 1.457(4)
C22 C23 1.494(4)
C23 H23A 0.9700
C23 H23B 0.9700
C24 C25 1.427(4)
C26 C27 1.383(4)
C26 C31 1.372(4)
C27 H27 0.9300
C27 C28 1.377(4)
C28 H28 0.9300
C28 C29 1.376(4)
C29 C30 1.382(5)
C29 C32 1.503(5)
C30 H30 0.9300
C30 C31 1.370(5)
C31 H31 0.9300
C32 H32A 0.9600
C32 H32B 0.9600
C32 H32C 0.9600
Cl1 C33 1.679(5)
Cl2 C33 1.726(5)
C33 H33A 0.9700
C33 H33B 0.9700

loop_
_geom_torsion_atom_site_label_1
_geom_torsion_atom_site_label_2
_geom_torsion_atom_site_label_3
_geom_torsion_atom_site_label_4
_geom_torsion
S1 N1 C8 O3 -1.1(4)
S1 N1 C8 C9 -177.4(2)
S1 C10 C11 C12 -175.5(3)
S1 C10 C15 C14 175.3(3)
O1 S1 N1 C8 -64.7(2)
O1 S1 C10 C11 174.1(2)
O1 S1 C10 C15 -2.1(3)
O2 S1 N1 C8 67.7(3)
O2 S1 C10 C11 45.6(3)
O2 S1 C10 C15 -130.6(2)
O3 C8 C9 N2 179.1(2)
O3 C8 C9 C5 -13.0(4)
N1 S1 C10 C11 -68.8(3)
N1 S1 C10 C15 115.0(2)
N1 C8 C9 N2 -4.5(4)
N1 C8 C9 C5 163.5(3)
N3 N2 C9 C5 168(7)
N3 N2 C9 C8 -23(8)
C1 C2 C3 C4 0.6(5)
C1 C6 C7 O3 146.3(3)
C2 C1 C6 C5 -1.5(5)
C2 C1 C6 C7 175.0(3)
C2 C3 C4 C5 -1.2(5)
C3 C4 C5 C6 0.5(4)
C3 C4 C5 C9 176.8(3)
C4 C5 C6 C1 0.9(4)
C4 C5 C6 C7 -175.8(3)
C4 C5 C9 N2 9.6(4)
C4 C5 C9 C8 -157.6(3)
C5 C6 C7 O3 -37.1(4)
C6 C1 C2 C3 0.8(5)
C6 C5 C9 N2 -173.9(3)
C6 C5 C9 C8 18.9(4)
C7 O3 C8 N1 163.7(3)
C7 O3 C8 C9 -19.9(3)
C8 O3 C7 C6 44.2(4)
C9 C5 C6 C1 -175.8(3)
C9 C5 C6 C7 7.5(4)
C10 S1 N1 C8 -179.5(2)
C10 C11 C12 C13 0.1(6)
C11 C10 C15 C14 -0.9(5)
C11 C12 C13 C14 -0.7(6)
C11 C12 C13 C16 178.5(4)
C12 C13 C14 C15 0.6(5)
C13 C14 C15 C10 0.2(5)
C15 C10 C11 C12 0.7(5)
C16 C13 C14 C15 -178.6(4)
S2 N4 C24 O6 4.1(4)
S2 N4 C24 C25 -179.5(2)
S2 C26 C27 C28 -179.7(3)
S2 C26 C31 C30 179.4(3)
O4 S2 N4 C24 63.1(3)
O4 S2 C26 C27 22.6(3)
O4 S2 C26 C31 -154.9(3)
O5 S2 N4 C24 -69.5(3)
O5 S2 C26 C27 151.5(3)
O5 S2 C26 C31 -26.0(3)
O6 C24 C25 N5 -178.5(2)
O6 C24 C25 C21 13.9(4)
N4 S2 C26 C27 -93.9(3)
N4 S2 C26 C31 88.6(3)
N4 C24 C25 N5 4.9(4)
N4 C24 C25 C21 -162.7(3)
N6 N5 C25 C21 -153(10)
N6 N5 C25 C24 39(11)
C17 C18 C19 C20 -1.2(5)
C17 C22 C23 O6 -147.5(3)
C18 C17 C22 C21 1.8(4)
C18 C17 C22 C23 -174.9(3)
C18 C19 C20 C21 2.1(5)
C19 C20 C21 C22 -0.9(4)
C19 C20 C21 C25 -178.4(3)
C20 C21 C22 C17 -1.0(4)
C20 C21 C22 C23 175.9(3)
C20 C21 C25 N5 -8.8(4)
C20 C21 C25 C24 158.0(3)
C21 C22 C23 O6 35.7(4)
C22 C17 C18 C19 -0.7(5)
C22 C21 C25 N5 173.6(3)
C22 C21 C25 C24 -19.6(4)
C23 O6 C24 N4 -164.9(3)
C23 O6 C24 C25 18.5(4)
C24 O6 C23 C22 -42.8(4)
C25 C21 C22 C17 176.7(2)
C25 C21 C22 C23 -6.4(4)
C26 S2 N4 C24 177.9(2)
C26 C27 C28 C29 1.0(6)
C27 C26 C31 C30 1.8(5)
C27 C28 C29 C30 0.5(6)
C27 C28 C29 C32 179.8(4)
C28 C29 C30 C31 -0.8(6)
C29 C30 C31 C26 -0.3(6)
C31 C26 C27 C28 -2.2(5)
C32 C29 C30 C31 179.9(4)
